data_7100783
loop_
_publ_author_name
'Roberta Sessoli'
'Roberto Biagi'
'Daniele Bonacchi'
'Guillaume Chastanet'
'Andrea Cornia'
'Del Pennino,Umberto'
'D. Gatteschi'
'Matteo Mannini'
'Mirko Pacchioni'
'Chiara Zanardi'
'Laura Zobbi'

_publ_section_title
;
Isolated Single Molecule Magnets on native gold
;
_journal_name_full 'Chemical Communications'
_journal_paper_doi 10.1039/b418072k
_journal_year 2005
_chemical_formula_iupac '[Mn12 O12 (C8 H7 O2 S)16 (H2 O)4].8(C H Cl3)'
_chemical_formula_moiety 'Mn12 C128 H120 O48 S16,C8 H8 Cl24'
_chemical_formula_sum 'C136 H128 Cl24 Mn12 O48 S16'
_chemical_formula_weight 4553.42
_space_group_IT_number 82
_space_group_name_Hall 'I -4'
_space_group_name_H-M_alt 'I -4'
_symmetry_cell_setting tetragonal
_symmetry_space_group_name_Hall 'I -4'
_symmetry_space_group_name_H-M 'I -4'
_cell_angle_alpha 90.00
_cell_angle_beta 90.00
_cell_angle_gamma 90.00
_cell_formula_units_Z 2
_cell_length_a 19.9340(10)
_cell_length_b 19.9340(10)
_cell_length_c 25.343(3)
_cell_measurement_temperature 193(2)
_cell_volume 10070.4(14)
_diffrn_ambient_temperature 193(2)
_exptl_crystal_density_diffrn 1.502
_cod_database_code 7100783

loop_
_symmetry_equiv_pos_as_xyz
'x, y, z'
'-x, -y, z'
'y, -x, -z'
'-y, x, -z'
'x+1/2, y+1/2, z+1/2'
'-x+1/2, -y+1/2, z+1/2'
'y+1/2, -x+1/2, -z+1/2'
'-y+1/2, x+1/2, -z+1/2'

loop_
_atom_site_label
_atom_site_type_symbol
_atom_site_fract_x
_atom_site_fract_y
_atom_site_fract_z
_atom_site_U_iso_or_equiv
_atom_site_adp_type
_atom_site_occupancy
_atom_site_symmetry_multiplicity
_atom_site_calc_flag
_atom_site_refinement_flags
_atom_site_disorder_assembly
_atom_site_disorder_group
Mn1 Mn 0.94772(5) 0.94832(5) 0.96203(3) 0.01749(18) Uani 1 1 d . . .
Mn2 Mn 0.84842(5) 0.85019(5) 0.95863(4) 0.02112(19) Uani 1 1 d . . .
Mn3 Mn 0.79190(4) 1.00765(5) 0.99286(4) 0.0224(2) Uani 1 1 d . . .
O1 O 0.9560(3) 0.9561(3) 1.03689(16) 0.0201(8) Uani 1 1 d . . .
O2 O 0.8537(2) 1.0566(3) 1.03438(17) 0.0212(9) Uani 1 1 d . . .
O3 O 0.8550(2) 0.9445(3) 0.96888(18) 0.0212(9) Uani 1 1 d . . .
O4 O 0.9415(3) 0.9502(2) 0.88714(17) 0.0242(9) Uani 1 1 d . . .
O5 O 0.8584(3) 0.8762(3) 0.87341(19) 0.0326(12) Uani 1 1 d . . .
O6 O 0.8331(3) 0.8278(3) 1.04184(19) 0.0281(9) Uani 1 1 d . . .
O7 O 0.9345(3) 0.7987(3) 1.0761(2) 0.0375(13) Uani 1 1 d . . .
O8 O 0.7511(3) 0.8499(3) 0.9529(2) 0.0284(11) Uani 1 1 d . . .
O9 O 0.7188(3) 0.9570(3) 0.9594(3) 0.0367(13) Uani 1 1 d . . .
O10 O 0.8445(3) 0.7554(3) 0.9392(2) 0.0332(12) Uani 1 1 d . . .
O11 O 0.9362(3) 0.7181(3) 0.9823(3) 0.0394(14) Uani 1 1 d . . .
O12 O 0.7733(3) 0.9438(3) 1.0654(3) 0.0415(15) Uani 1 1 d . . .
H12A H 0.7645 0.9428 1.0987 0.063 Uiso 1 1 d . . .
H12B H 0.7811 0.9044 1.0556 0.063 Uiso 1 1 d . . .
C1 C 0.8953(4) 0.9224(4) 0.8593(3) 0.0277(15) Uani 1 1 d . . .
C2 C 0.8888(4) 0.9519(5) 0.8047(3) 0.0329(16) Uani 1 1 d . . .
C3 C 0.9222(5) 1.0108(5) 0.7918(3) 0.044(2) Uani 1 1 d . . .
H3 H 0.9477 1.0331 0.8181 0.053 Uiso 1 1 calc R . .
C4 C 0.9195(5) 1.0374(6) 0.7422(4) 0.056(3) Uani 1 1 d . . .
H4 H 0.9442 1.0768 0.7341 0.067 Uiso 1 1 calc R . .
C5 C 0.8805(7) 1.0069(10) 0.7034(3) 0.078(4) Uani 1 1 d . . .
C6 C 0.8455(8) 0.9489(7) 0.7166(4) 0.075(4) Uani 1 1 d . . .
H6 H 0.8185 0.9277 0.6906 0.089 Uiso 1 1 calc R . .
C7 C 0.8489(6) 0.9208(7) 0.7672(3) 0.060(3) Uani 1 1 d . . .
H7 H 0.8244 0.8813 0.7756 0.072 Uiso 1 1 calc R . .
S1 S 0.8761(3) 1.0358(3) 0.63841(13) 0.127(2) Uani 1 1 d . . .
C8 C 0.9352(17) 1.094(2) 0.6364(8) 0.216(17) Uani 1 1 d U . .
H8A H 0.9358 1.1150 0.6014 0.324 Uiso 1 1 calc R . .
H8B H 0.9789 1.0737 0.6436 0.324 Uiso 1 1 calc R . .
H8C H 0.9258 1.1285 0.6631 0.324 Uiso 1 1 calc R . .
C9 C 0.8719(4) 0.8079(4) 1.0793(3) 0.0277(15) Uani 1 1 d . . .
C10 C 0.8376(4) 0.7985(4) 1.1321(3) 0.0346(16) Uani 1 1 d . . .
C11 C 0.8761(5) 0.7934(5) 1.1773(3) 0.044(2) Uani 1 1 d . . .
H11 H 0.9234 0.7990 1.1754 0.053 Uiso 1 1 calc R . .
C12 C 0.8446(6) 0.7794(6) 1.2273(4) 0.052(2) Uani 1 1 d . . .
H12 H 0.8707 0.7760 1.2585 0.062 Uiso 1 1 calc R . .
C13 C 0.7781(6) 0.7714(6) 1.2290(3) 0.056(3) Uani 1 1 d . . .
C14 C 0.7384(6) 0.7773(8) 1.1839(4) 0.068(4) Uani 1 1 d . . .
H14 H 0.6911 0.7720 1.1861 0.081 Uiso 1 1 calc R . .
C15 C 0.7691(5) 0.7911(6) 1.1357(4) 0.052(2) Uani 1 1 d . . .
H15 H 0.7424 0.7955 1.1048 0.063 Uiso 1 1 calc R . .
S2 S 0.73079(18) 0.7579(3) 1.28779(14) 0.0854(13) Uani 1 1 d . . .
C16 C 0.7912(11) 0.7388(9) 1.3370(5) 0.100(6) Uani 1 1 d . . .
H16A H 0.7684 0.7301 1.3706 0.150 Uiso 1 1 calc R . .
H16B H 0.8220 0.7768 1.3412 0.150 Uiso 1 1 calc R . .
H16C H 0.8167 0.6989 1.3265 0.150 Uiso 1 1 calc R . .
C17 C 0.7079(4) 0.8962(4) 0.9517(3) 0.0298(15) Uani 1 1 d . . .
C18 C 0.6381(5) 0.8756(5) 0.9430(4) 0.037(2) Uani 1 1 d . . .
C19 C 0.6181(5) 0.8106(6) 0.9443(7) 0.072(4) Uani 1 1 d . . .
H19 H 0.6511 0.7765 0.9481 0.087 Uiso 1 1 calc R . .
C20 C 0.5528(6) 0.7926(8) 0.9404(7) 0.077(4) Uani 1 1 d . . .
H20 H 0.5402 0.7479 0.9486 0.093 Uiso 1 1 calc R . .
C21 C 0.5043(6) 0.8375(7) 0.9248(6) 0.068(3) Uani 1 1 d U . .
C22 C 0.5216(6) 0.9025(8) 0.9277(7) 0.079(4) Uani 1 1 d U . .
H22 H 0.4875 0.9356 0.9254 0.095 Uiso 1 1 calc R . .
C23 C 0.5884(5) 0.9232(6) 0.9340(5) 0.053(3) Uani 1 1 d U . .
H23 H 0.5996 0.9695 0.9322 0.064 Uiso 1 1 calc R . .
S3 S 0.4240(2) 0.8075(3) 0.9111(3) 0.138(3) Uani 1 1 d D . .
C24 C 0.3790(9) 0.8804(14) 0.9021(8) 0.158(14) Uani 1 1 d D . .
H24A H 0.3323 0.8693 0.8938 0.237 Uiso 1 1 calc R . .
H24B H 0.3986 0.9061 0.8730 0.237 Uiso 1 1 calc R . .
H24C H 0.3806 0.9072 0.9345 0.237 Uiso 1 1 calc R . .
C25 C 0.8857(4) 0.7104(3) 0.9538(3) 0.0247(14) Uani 1 1 d . . .
C26 C 0.8724(4) 0.6384(4) 0.9357(4) 0.0310(17) Uani 1 1 d U . .
C27 C 0.8163(6) 0.6250(4) 0.9060(5) 0.054(3) Uani 1 1 d . . .
H27 H 0.7883 0.6601 0.8935 0.065 Uiso 1 1 calc R . .
C28 C 0.8022(7) 0.5582(6) 0.8949(7) 0.077(4) Uani 1 1 d . . .
H28 H 0.7594 0.5461 0.8814 0.092 Uiso 1 1 calc R . .
C29 C 0.8507(7) 0.5084(5) 0.9036(5) 0.055(3) Uani 1 1 d . . .
C30 C 0.9056(7) 0.5255(6) 0.9338(6) 0.063(3) Uani 1 1 d . . .
H30 H 0.9375 0.4919 0.9426 0.075 Uiso 1 1 calc R . .
C31 C 0.9152(6) 0.5886(5) 0.9511(5) 0.051(3) Uani 1 1 d . . .
H31 H 0.9517 0.5985 0.9739 0.062 Uiso 1 1 calc R . .
S4 S 0.8332(3) 0.42735(17) 0.8800(3) 0.120(2) Uani 1 1 d . . .
C32 C 0.9009(11) 0.3778(6) 0.9002(8) 0.101(7) Uani 1 1 d . . .
H32A H 0.8949 0.3319 0.8872 0.152 Uiso 1 1 calc R . .
H32B H 0.9032 0.3773 0.9389 0.152 Uiso 1 1 calc R . .
H32C H 0.9427 0.3964 0.8860 0.152 Uiso 1 1 calc R . .
Cl1 Cl 0.9523(4) 0.6962(5) 0.8241(4) 0.126(3) Uani 0.75 1 d P . .
Cl2 Cl 1.0277(3) 0.8165(4) 0.8113(2) 0.1023(19) Uani 0.75 1 d P . .
Cl3 Cl 0.9498(3) 0.7733(7) 0.7262(2) 0.147(4) Uani 0.75 1 d P . .
C33 C 0.9549(12) 0.7715(12) 0.7917(10) 0.089(6) Uiso 0.75 1 d P . .
Cl4 Cl 0.6550(14) 0.3080(7) -0.0007(6) 0.372(18) Uani 0.75 1 d P . .
Cl5 Cl 0.6206(10) 0.4397(9) -0.0044(4) 0.219(7) Uani 0.75 1 d P . .
Cl6 Cl 0.6711(11) 0.3817(7) -0.0905(6) 0.269(12) Uani 0.75 1 d P . .
C34 C 0.639(2) 0.377(2) -0.0382(17) 0.151(13) Uiso 0.75 1 d P . .
Cl7 Cl 0.9684(6) 0.3029(5) 1.1774(3) 0.103(3) Uani 0.50 1 d PD . .
Cl8 Cl 1.0190(8) 0.3392(14) 1.2832(8) 0.211(11) Uani 0.50 1 d PD . .
Cl9A Cl 0.9080(12) 0.4068(13) 1.2328(10) 0.123(8) Uani 0.25 1 d PD . .
Cl9B Cl 0.8853(9) 0.3249(9) 1.2683(6) 0.090(4) Uani 0.25 1 d PD . .
C35 C 0.9569(16) 0.338(2) 1.2383(13) 0.21(3) Uiso 0.50 1 d PD . .

loop_
_atom_site_aniso_label
_atom_site_aniso_U_11
_atom_site_aniso_U_22
_atom_site_aniso_U_33
_atom_site_aniso_U_23
_atom_site_aniso_U_13
_atom_site_aniso_U_12
Mn1 0.0169(5) 0.0180(5) 0.0176(4) -0.0005(4) -0.0006(4) 0.0000(3)
Mn2 0.0199(5) 0.0175(5) 0.0260(4) -0.0007(4) -0.0041(4) -0.0007(3)
Mn3 0.0161(4) 0.0200(5) 0.0310(4) -0.0039(4) -0.0021(4) -0.0003(4)
O1 0.020(2) 0.018(2) 0.0218(18) -0.004(2) 0.002(2) 0.0015(15)
O2 0.011(2) 0.032(3) 0.0204(19) -0.001(2) 0.0012(19) 0.0012(18)
O3 0.020(2) 0.018(2) 0.026(2) -0.0052(19) -0.004(2) -0.0012(17)
O4 0.033(3) 0.021(3) 0.0190(18) 0.0000(18) -0.006(2) -0.003(2)
O5 0.036(3) 0.035(3) 0.026(2) -0.009(2) -0.005(2) -0.009(3)
O6 0.026(3) 0.032(3) 0.027(2) 0.004(2) -0.006(2) -0.0039(17)
O7 0.027(3) 0.047(3) 0.039(3) 0.007(3) 0.002(2) -0.002(3)
O8 0.022(2) 0.022(2) 0.041(3) -0.004(2) -0.002(2) -0.005(2)
O9 0.022(2) 0.025(2) 0.063(4) -0.011(3) -0.009(3) -0.005(2)
O10 0.032(3) 0.019(2) 0.049(3) -0.007(2) -0.006(3) 0.002(2)
O11 0.035(3) 0.022(3) 0.062(4) -0.001(3) -0.016(3) -0.007(2)
O12 0.049(3) 0.029(3) 0.046(3) 0.008(3) 0.023(3) 0.004(3)
C1 0.025(3) 0.039(4) 0.019(3) 0.001(3) -0.002(3) 0.001(3)
C2 0.031(4) 0.050(4) 0.017(3) 0.002(3) -0.012(3) 0.002(4)
C3 0.038(4) 0.061(6) 0.034(4) 0.003(4) -0.006(4) -0.003(4)
C4 0.046(5) 0.069(7) 0.051(5) 0.021(5) -0.001(4) -0.009(5)
C5 0.085(9) 0.125(12) 0.024(4) 0.017(6) -0.017(5) -0.028(9)
C6 0.100(10) 0.091(9) 0.032(4) 0.005(5) -0.030(6) -0.038(8)
C7 0.067(6) 0.087(8) 0.026(4) 0.001(4) -0.017(4) -0.031(6)
S1 0.157(5) 0.183(5) 0.0418(14) 0.055(2) -0.041(2) -0.074(4)
C8 0.22(3) 0.35(4) 0.074(10) 0.090(17) -0.031(14) -0.20(3)
C9 0.027(3) 0.025(3) 0.031(4) 0.007(3) -0.001(3) -0.002(3)
C10 0.035(4) 0.030(4) 0.039(4) 0.000(3) 0.006(3) 0.001(3)
C11 0.051(5) 0.049(5) 0.033(4) 0.006(4) 0.006(4) -0.007(4)
C12 0.060(6) 0.062(6) 0.033(4) 0.006(4) -0.002(4) -0.010(5)
C13 0.070(7) 0.062(6) 0.036(4) 0.015(4) 0.021(5) 0.002(5)
C14 0.039(5) 0.127(12) 0.038(5) 0.016(6) -0.001(4) 0.009(6)
C15 0.040(4) 0.070(6) 0.047(5) 0.020(5) 0.012(4) 0.006(5)
S2 0.073(2) 0.130(3) 0.0531(14) 0.0188(18) 0.0211(15) -0.018(2)
C16 0.149(16) 0.107(11) 0.044(6) 0.035(7) 0.038(8) 0.001(12)
C17 0.026(4) 0.036(4) 0.028(3) -0.004(3) -0.002(3) 0.006(3)
C18 0.032(4) 0.036(4) 0.044(4) -0.002(4) -0.008(4) -0.009(3)
C19 0.031(5) 0.049(6) 0.138(12) -0.005(7) -0.005(6) -0.002(4)
C20 0.034(5) 0.074(7) 0.125(12) -0.015(8) 0.000(6) -0.019(5)
C21 0.033(5) 0.080(8) 0.092(7) -0.012(7) -0.004(6) -0.027(5)
C22 0.023(5) 0.088(8) 0.128(10) -0.026(8) -0.024(6) 0.008(5)
C23 0.023(4) 0.054(5) 0.082(7) -0.027(5) -0.016(4) 0.001(4)
S3 0.0386(17) 0.138(5) 0.236(8) -0.011(5) -0.032(3) -0.041(2)
C24 0.057(9) 0.34(4) 0.076(10) -0.030(18) -0.002(8) -0.041(17)
C25 0.026(3) 0.014(3) 0.034(4) 0.001(3) -0.002(3) -0.006(3)
C26 0.031(3) 0.017(3) 0.045(3) -0.009(3) -0.002(3) -0.005(3)
C27 0.057(6) 0.021(4) 0.084(7) -0.007(4) -0.038(6) 0.008(4)
C28 0.067(7) 0.036(5) 0.127(12) -0.026(6) -0.054(8) 0.000(5)
C29 0.073(7) 0.028(4) 0.065(6) -0.013(4) -0.020(6) -0.007(5)
C30 0.067(7) 0.034(5) 0.087(8) -0.010(5) -0.034(7) 0.007(5)
C31 0.056(6) 0.033(4) 0.065(7) 0.010(4) -0.024(5) 0.007(4)
S4 0.128(4) 0.0324(14) 0.199(6) -0.048(2) -0.076(4) 0.0037(18)
C32 0.159(17) 0.023(5) 0.122(13) -0.019(7) -0.072(13) 0.023(7)
Cl1 0.099(4) 0.144(7) 0.134(6) 0.054(5) -0.008(4) -0.026(5)
Cl2 0.104(4) 0.120(5) 0.083(3) 0.013(3) -0.021(3) -0.036(4)
Cl3 0.071(3) 0.291(14) 0.078(3) -0.031(5) -0.010(3) 0.006(5)
Cl4 0.73(4) 0.167(10) 0.222(12) 0.084(10) -0.32(2) -0.187(18)
Cl5 0.299(18) 0.258(14) 0.099(5) -0.033(8) -0.003(8) -0.007(13)
Cl6 0.45(3) 0.147(9) 0.213(12) 0.060(9) 0.205(17) 0.100(14)
Cl7 0.122(7) 0.104(6) 0.083(4) 0.025(5) 0.030(5) 0.041(6)
Cl8 0.113(10) 0.34(3) 0.181(15) -0.110(19) -0.025(10) 0.041(15)
Cl9A 0.117(15) 0.126(16) 0.127(17) -0.059(14) 0.025(13) 0.003(13)
Cl9B 0.091(10) 0.100(11) 0.079(8) -0.024(8) 0.015(8) 0.018(9)

loop_
_geom_bond_atom_site_label_1
_geom_bond_atom_site_label_2
_geom_bond_distance
_geom_bond_site_symmetry_2
_geom_bond_publ_flag
Mn1 O3 1.858(5) . ?
Mn1 O2 1.890(5) 4_757 ?
Mn1 O4 1.902(4) . ?
Mn1 O1 1.911(4) . ?
Mn1 O1 1.915(5) 3_577 ?
Mn1 O1 1.923(5) 4_757 ?
Mn1 Mn2 2.7842(12) . ?
Mn1 Mn1 2.8281(15) 4_757 ?
Mn1 Mn1 2.8281(15) 3_577 ?
Mn1 Mn1 2.9307(17) 2_775 ?
Mn2 O3 1.903(5) . ?
Mn2 O2 1.903(6) 4_757 ?
Mn2 O8 1.946(5) . ?
Mn2 O10 1.955(5) . ?
Mn2 O6 2.177(5) . ?
Mn2 O5 2.230(5) . ?
Mn3 O3 1.880(5) . ?
Mn3 O2 1.891(5) . ?
Mn3 O11 1.953(5) 3_577 ?
Mn3 O9 1.965(5) . ?
Mn3 O7 2.098(6) 3_577 ?
Mn3 O12 2.268(6) . ?
O4 C1 1.286(9) . ?
O5 C1 1.231(10) . ?
O6 C9 1.288(10) . ?
O7 C9 1.264(10) . ?
O8 C17 1.263(10) . ?
O9 C17 1.246(11) . ?
O10 C25 1.270(10) . ?
O11 C25 1.248(9) . ?
C1 C2 1.509(9) . ?
C2 C7 1.387(12) . ?
C2 C3 1.389(14) . ?
C3 C4 1.366(14) . ?
C4 C5 1.393(16) . ?
C5 C6 1.39(2) . ?
C5 S1 1.747(10) . ?
C6 C7 1.400(14) . ?
S1 C8 1.66(2) . ?
C9 C10 1.515(11) . ?
C10 C15 1.376(13) . ?
C10 C11 1.382(13) . ?
C11 C12 1.442(13) . ?
C12 C13 1.337(17) . ?
C13 C14 1.394(15) . ?
C13 S2 1.783(9) . ?
C14 C15 1.396(14) . ?
S2 C16 1.776(19) . ?
C17 C18 1.468(12) . ?
C18 C19 1.356(15) . ?
C18 C23 1.390(15) . ?
C19 C20 1.354(15) . ?
C20 C21 1.38(2) . ?
C21 C22 1.34(2) . ?
C21 S3 1.744(11) . ?
C22 C23 1.403(14) . ?
S3 C24 1.72(2) . ?
C25 C26 1.531(9) . ?
C26 C31 1.366(13) . ?
C26 C27 1.373(13) . ?
C27 C28 1.390(14) . ?
C28 C29 1.403(17) . ?
C29 C30 1.379(16) . ?
C29 S4 1.758(10) . ?
C30 C31 1.345(16) . ?
S4 C32 1.750(16) . ?
Cl1 C33 1.71(3) . ?
Cl2 C33 1.78(2) . ?
Cl3 C33 1.66(2) . ?
Cl4 C34 1.70(4) . ?
Cl5 C34 1.56(4) . ?
Cl6 C34 1.47(4) . ?
Cl7 C35 1.71(3) . ?
Cl8 C35 1.68(3) . ?
Cl9A C35 1.69(3) . ?
Cl9B C35 1.64(3) . ?
